data_7100241
loop_
_publ_author_name
'Miao Du.'
'S. Batten'
'Jian-Hua Guo.'
'Xiao-Jun Zhao.'

_publ_section_title
;
Direction of topological isomers of silver(I)
coordination polymers induced by solvent, and selective anion-exchange
of a class of PtS-type host frameworks
;
_journal_name_full 'Chemical Communications'
_journal_paper_doi 10.1039/b508479b
_journal_year 2005
_chemical_formula_sum 'C11 H6 Ag F3 N6 O4 S'
_chemical_formula_weight 483.15
_space_group_IT_number 136
_symmetry_cell_setting tetragonal
_symmetry_space_group_name_Hall '-P 4n 2n'
_symmetry_space_group_name_H-M 'P 42/m n m'
_cell_angle_alpha 90.00
_cell_angle_beta 90.00
_cell_angle_gamma 90.00
_cell_formula_units_Z 4
_cell_length_a 10.7845(19)
_cell_length_b 10.7845(19)
_cell_length_c 14.119(5)
_cell_measurement_temperature 293(2)
_cell_volume 1642.1(7)
_diffrn_ambient_temperature 293(2)
_exptl_crystal_density_diffrn 1.954
_cod_depositor_comments
;
The following automatic conversions were performed:
'_symmetry_cell_setting' value 'Tetragonal' changed to 'tetragonal'
according to '/home/saulius/struct/CIF-dictionaries/cif_core.dic'
dictionary named 'cif_core.dic' version 2.4.1 from 2010-06-29.

Automatic conversion script
Id: cif_fix_enum 1527 2010-12-29 10:47:43Z saulius 
;
_cod_database_code 7100241

loop_
_symmetry_equiv_pos_as_xyz
'x, y, z'
'-x, -y, z'
'-y+1/2, x+1/2, z+1/2'
'y+1/2, -x+1/2, z+1/2'
'-x+1/2, y+1/2, -z+1/2'
'x+1/2, -y+1/2, -z+1/2'
'y, x, -z'
'-y, -x, -z'
'-x, -y, -z'
'x, y, -z'
'y-1/2, -x-1/2, -z-1/2'
'-y-1/2, x-1/2, -z-1/2'
'x-1/2, -y-1/2, z-1/2'
'-x-1/2, y-1/2, z-1/2'
'-y, -x, z'
'y, x, z'

loop_
_atom_site_label
_atom_site_type_symbol
_atom_site_fract_x
_atom_site_fract_y
_atom_site_fract_z
_atom_site_U_iso_or_equiv
_atom_site_adp_type
_atom_site_occupancy
_atom_site_symmetry_multiplicity
_atom_site_calc_flag
_atom_site_refinement_flags
_atom_site_disorder_assembly
_atom_site_disorder_group
Ag1 Ag 0.5000 0.5000 0.31844(3) 0.0518(2) Uani 1 4 d S . .
O1 O 0.2521(3) 0.2521(3) 0.5000 0.0625(12) Uani 1 4 d S . .
N1 N 0.3297(3) 0.3297(3) 0.2608(3) 0.0732(13) Uani 1 2 d S . .
N2 N 0.3888(2) 0.3888(2) 0.4504(3) 0.0558(9) Uani 1 2 d S . .
N3 N 0.1491(2) 0.1491(2) 0.2246(3) 0.0574(10) Uani 1 2 d S . .
C1 C 0.3075(3) 0.3075(3) 0.4259(4) 0.0589(12) Uani 1 2 d S . .
C2 C 0.2715(3) 0.2715(3) 0.3299(3) 0.0570(12) Uani 1 2 d S . .
C3 C 0.1830(3) 0.1830(3) 0.3120(3) 0.0539(12) Uani 1 2 d S . .
H3 H 0.1447 0.1447 0.3632 0.065 Uiso 1 2 calc SR . .
C4 C 0.2079(4) 0.2079(4) 0.1561(4) 0.096(2) Uani 1 2 d S . .
H4 H 0.1890 0.1890 0.0935 0.116 Uiso 1 2 calc SR . .
C5 C 0.2982(5) 0.2982(5) 0.1750(4) 0.118(3) Uani 1 2 d S . .
H5 H 0.3372 0.3372 0.1243 0.142 Uiso 1 2 calc SR . .

loop_
_atom_site_aniso_label
_atom_site_aniso_U_11
_atom_site_aniso_U_22
_atom_site_aniso_U_33
_atom_site_aniso_U_23
_atom_site_aniso_U_13
_atom_site_aniso_U_12
Ag1 0.0534(2) 0.0534(2) 0.0487(3) 0.000 0.000 -0.0052(2)
O1 0.0684(19) 0.0684(19) 0.051(2) 0.000 0.000 -0.040(2)
N1 0.077(2) 0.077(2) 0.065(3) 0.0067(16) 0.0067(16) -0.033(2)
N2 0.0485(12) 0.0485(12) 0.070(2) 0.0019(12) 0.0019(12) -0.0126(16)
N3 0.0618(16) 0.0618(16) 0.049(2) 0.0014(14) 0.0014(14) -0.0142(19)
C1 0.0545(17) 0.0545(17) 0.068(3) 0.0029(16) 0.0029(16) -0.023(2)
C2 0.0563(18) 0.0563(18) 0.059(3) -0.0015(15) -0.0015(15) -0.019(2)
C3 0.0558(17) 0.0558(17) 0.050(3) 0.0073(16) 0.0073(16) -0.012(2)
C4 0.122(3) 0.122(3) 0.044(3) 0.007(2) 0.007(2) -0.043(5)
C5 0.149(5) 0.149(5) 0.056(4) 0.011(2) 0.011(2) -0.072(6)

loop_
_geom_bond_atom_site_label_1
_geom_bond_atom_site_label_2
_geom_bond_distance
_geom_bond_site_symmetry_2
_geom_bond_publ_flag
Ag1 N3 2.354(4) 12_666 ?
Ag1 N3 2.354(4) 11_666 ?
Ag1 N2 2.520(3) 2_665 ?
Ag1 N2 2.520(3) . ?
O1 C1 1.345(5) 10_556 ?
O1 C1 1.345(5) . ?
N1 C5 1.304(7) . ?
N1 C2 1.318(6) . ?
N2 C1 1.287(5) . ?
N2 N2 1.399(7) 10_556 ?
N3 C4 1.318(7) . ?
N3 C3 1.338(5) . ?
N3 Ag1 2.354(4) 11_566 ?
C1 C2 1.463(6) . ?
C2 C3 1.372(7) . ?
C3 H3 0.9300 . ?
C4 C5 1.403(9) . ?
C4 H4 0.9300 . ?
C5 H5 0.9300 . ?
